data_4333890
loop_
_publ_author_name
'Sonia G. Thangavelu'
'Michael B. Andrews'
'Simon J.A. Pope'
'Christopher L. Cahill'

_publ_contact_author_address
;The George Washington University
Department of Chemistry
725 21st Street, NW
Washington, DC, 20052
;
_publ_contact_author_email cahill@gwu.edu
_publ_contact_author_fax 202-994-5873
_publ_contact_author_name 'Christopher L. Cahill'
_publ_contact_author_phone 202-994-6959
_publ_section_title
;
 Synthesis, Structures, and Luminescent Properties of Uranyl Terpyridine
 Aromatic Carboxylate Coordination Polymers
;
_journal_name_full 'Inorganic Chemistry'
_journal_page_first 2060
_journal_page_last 2069
_journal_paper_doi 10.1021/ic3024698
_journal_volume 52
_journal_year 2013
_chemical_formula_moiety 'C21 H13 N3 O6 S U'
_chemical_formula_sum 'C21 H13 N3 O6 S U'
_chemical_formula_weight 673.438
_space_group_IT_number 14
_symmetry_cell_setting monoclinic
_symmetry_Int_Tables_number 14
_symmetry_space_group_name_Hall '-P 2yn'
_symmetry_space_group_name_H-M 'P 1 21/n 1'
_atom_sites_solution_hydrogens geom
_atom_sites_solution_primary direct
_atom_sites_solution_secondary difmap
_audit_creation_method SHELXL-97
_cell_angle_alpha 90.00
_cell_angle_beta 102.0320(10)
_cell_angle_gamma 90.00
_cell_formula_units_Z 4
_cell_length_a 9.5824(3)
_cell_length_b 13.5216(5)
_cell_length_c 16.2164(5)
_cell_measurement_reflns_used 5938
_cell_measurement_temperature 100(2)
_cell_measurement_theta_max 30.56
_cell_measurement_theta_min 1.98
_cell_volume 2054.99(12)
_computing_cell_refinement 'SAINT, Bruker-AXS'
_computing_data_collection 'APEX, Bruker-AXS'
_computing_data_reduction 'SAINT, Bruker-AXS'
_computing_molecular_graphics 'SHELXL-97 (Sheldrick, 1997)'
_computing_publication_material 'WINGX (Farrugia, 1998)'
_computing_structure_refinement 'SHELXL-97 (Sheldrick, 1997)'
_computing_structure_solution 'SHELXS-97 (Sheldrick, 1990)'
_diffrn_ambient_temperature 100(2)
_diffrn_measured_fraction_theta_full 0.999
_diffrn_measured_fraction_theta_max 0.942
_diffrn_measurement_device_type 'Bruker APEX CCD'
_diffrn_measurement_method 'omega and phi scans'
_diffrn_radiation_monochromator graphite
_diffrn_radiation_type MoK\a
_diffrn_radiation_wavelength 0.71073
_diffrn_reflns_av_R_equivalents 0.0810
_diffrn_reflns_av_sigmaI/netI 0.0552
_diffrn_reflns_limit_h_max 13
_diffrn_reflns_limit_h_min -11
_diffrn_reflns_limit_k_max 18
_diffrn_reflns_limit_k_min -19
_diffrn_reflns_limit_l_max 23
_diffrn_reflns_limit_l_min -23
_diffrn_reflns_number 40347
_diffrn_reflns_theta_full 25.00
_diffrn_reflns_theta_max 30.56
_diffrn_reflns_theta_min 1.98
_diffrn_source 'fine-focus sealed tube'
_diffrn_source_type 'Bruker APEX CCD'
_exptl_absorpt_coefficient_mu 8.046
_exptl_absorpt_correction_T_max 0.2730
_exptl_absorpt_correction_T_min 0.2422
_exptl_absorpt_correction_type multi-scan
_exptl_absorpt_process_details 'SADABS, G. Sheldrick (1999)'
_exptl_crystal_colour yellow
_exptl_crystal_density_diffrn 2.170
_exptl_crystal_description block
_exptl_crystal_F_000 1256
_exptl_crystal_size_max 0.25
_exptl_crystal_size_mid 0.23
_exptl_crystal_size_min 0.22
_refine_diff_density_max 2.689
_refine_diff_density_min -2.118
_refine_diff_density_rms 0.186
_refine_ls_extinction_method none
_refine_ls_goodness_of_fit_ref 0.985
_refine_ls_hydrogen_treatment constr
_refine_ls_matrix_type full
_refine_ls_number_parameters 289
_refine_ls_number_reflns 5938
_refine_ls_number_restraints 0
_refine_ls_restrained_S_all 0.985
_refine_ls_R_factor_all 0.0406
_refine_ls_R_factor_gt 0.0359
_refine_ls_shift/su_max 0.002
_refine_ls_shift/su_mean 0.000
_refine_ls_structure_factor_coef Fsqd
_refine_ls_weighting_details 'calc w=1/[\s^2^(Fo^2^)+(0.0464P)^2^+3.1924P] where P=(Fo^2^+2Fc^2^)/3'
_refine_ls_weighting_scheme calc
_refine_ls_wR_factor_gt 0.0890
_refine_ls_wR_factor_ref 0.0925
_reflns_number_gt 5251
_reflns_number_total 5938
_reflns_threshold_expression >2sigma(I)
_cod_data_source_file ic3024698_si_002_2.cif
_cod_data_source_block compound1
_cod_original_sg_symbol_H-M 'P 21/n'
_cod_database_code 4333890

loop_
_symmetry_equiv_pos_as_xyz
'x, y, z'
'-x+1/2, y+1/2, -z+1/2'
'-x, -y, -z'
'x-1/2, -y-1/2, z-1/2'

loop_
_atom_site_label
_atom_site_type_symbol
_atom_site_fract_x
_atom_site_fract_y
_atom_site_fract_z
_atom_site_U_iso_or_equiv
_atom_site_adp_type
_atom_site_occupancy
_atom_site_symmetry_multiplicity
_atom_site_calc_flag
_atom_site_refinement_flags
U1 U 0.674982(14) 0.141521(9) 0.071158(8) 0.02058(6) Uani 1 1 d .
O1 O 0.8465(3) 0.1658(2) 0.13509(19) 0.0272(6) Uani 1 1 d .
O2 O 0.5048(3) 0.1142(2) 0.00975(19) 0.0281(6) Uani 1 1 d .
O3 O 0.6861(3) 0.2785(2) -0.00905(18) 0.0303(6) Uani 1 1 d .
O4 O 0.8859(4) 0.3594(2) -0.0205(2) 0.0318(7) Uani 1 1 d .
O5 O 0.5751(3) 0.2556(2) 0.14547(18) 0.0247(5) Uani 1 1 d .
O6 O 0.3389(3) 0.2426(2) 0.13756(19) 0.0296(6) Uani 1 1 d .
S1 S 0.73451(10) 0.55434(7) -0.06897(6) 0.02406(19) Uani 1 1 d .
N1 N 0.6164(4) 0.0332(2) 0.1911(2) 0.0236(6) Uani 1 1 d .
N2 N 0.7568(3) -0.0410(2) 0.0760(2) 0.0222(6) Uani 1 1 d .
N3 N 0.7687(4) 0.0770(2) -0.0567(2) 0.0250(6) Uani 1 1 d .
C12 C 0.8687(4) -0.0523(3) -0.1282(3) 0.0274(8) Uani 1 1 d .
H12 H 0.9055 -0.1176 -0.1278 0.033 Uiso 1 1 calc R
C11 C 0.8216(4) -0.0158(3) -0.0580(2) 0.0231(7) Uani 1 1 d .
C2 C 0.5054(5) 0.0157(3) 0.3110(3) 0.0293(8) Uani 1 1 d .
H2 H 0.4558 0.0453 0.3496 0.035 Uiso 1 1 calc R
C4 C 0.6203(5) -0.1219(3) 0.2626(3) 0.0274(8) Uani 1 1 d .
H4 H 0.6467 -0.1897 0.2662 0.033 Uiso 1 1 calc R
C14 C 0.8039(5) 0.1015(3) -0.1979(3) 0.0305(8) Uani 1 1 d .
H14 H 0.7957 0.1435 -0.2456 0.037 Uiso 1 1 calc R
C5 C 0.6578(4) -0.0621(3) 0.2005(2) 0.0234(7) Uani 1 1 d .
C13 C 0.8611(5) 0.0076(3) -0.1984(3) 0.0290(8) Uani 1 1 d .
H13 H 0.8946 -0.0155 -0.2461 0.035 Uiso 1 1 calc R
C15 C 0.7590(6) 0.1327(3) -0.1269(3) 0.0324(10) Uani 1 1 d .
H15 H 0.7189 0.1970 -0.1273 0.039 Uiso 1 1 calc R
C8 C 0.8776(5) -0.2297(3) 0.0928(3) 0.0307(9) Uani 1 1 d .
H8 H 0.9219 -0.2929 0.0997 0.037 Uiso 1 1 calc R
C1 C 0.5398(5) 0.0701(3) 0.2458(3) 0.0277(8) Uani 1 1 d .
H1 H 0.5082 0.1367 0.2389 0.033 Uiso 1 1 calc R
C9 C 0.8864(5) -0.1716(3) 0.0244(3) 0.0281(8) Uani 1 1 d .
H9 H 0.9344 -0.1950 -0.0174 0.034 Uiso 1 1 calc R
C6 C 0.7429(4) -0.1005(3) 0.1412(2) 0.0244(7) Uani 1 1 d .
C10 C 0.8244(4) -0.0781(3) 0.0172(2) 0.0228(7) Uani 1 1 d .
C3 C 0.5453(4) -0.0830(3) 0.3187(3) 0.0273(8) Uani 1 1 d .
H3 H 0.5212 -0.1230 0.3618 0.033 Uiso 1 1 calc R
C7 C 0.8034(5) -0.1949(3) 0.1515(3) 0.0311(9) Uani 1 1 d .
H7 H 0.7936 -0.2347 0.1982 0.037 Uiso 1 1 calc R
C20 C 0.5685(4) 0.6034(3) -0.1085(2) 0.0246(7) Uani 1 1 d .
C16 C 0.7564(5) 0.3538(3) -0.0272(3) 0.0266(8) Uani 1 1 d .
C17 C 0.6620(4) 0.4387(3) -0.0619(2) 0.0248(7) Uani 1 1 d .
C18 C 0.5174(5) 0.4388(3) -0.0891(2) 0.0257(8) Uani 1 1 d .
H18 H 0.4595 0.3815 -0.0901 0.031 Uiso 1 1 calc R
C19 C 0.4632(4) 0.5330(3) -0.1155(2) 0.0254(8) Uani 1 1 d .
H19 H 0.3647 0.5464 -0.1359 0.030 Uiso 1 1 calc R
C21 C 0.4447(4) 0.2902(3) 0.1313(2) 0.0252(8) Uani 1 1 d .

loop_
_atom_site_aniso_label
_atom_site_aniso_U_11
_atom_site_aniso_U_22
_atom_site_aniso_U_33
_atom_site_aniso_U_23
_atom_site_aniso_U_13
_atom_site_aniso_U_12
U1 0.02151(10) 0.01863(9) 0.02180(9) 0.00022(4) 0.00498(6) 0.00067(4)
O1 0.0246(15) 0.0267(13) 0.0299(15) -0.0038(12) 0.0046(12) -0.0017(11)
O2 0.0251(15) 0.0293(14) 0.0292(15) -0.0020(12) 0.0041(12) -0.0023(12)
O3 0.0411(17) 0.0229(13) 0.0297(14) 0.0056(11) 0.0138(13) 0.0030(12)
O4 0.0324(18) 0.0297(16) 0.0339(17) 0.0023(11) 0.0082(14) 0.0047(11)
O5 0.0262(14) 0.0232(13) 0.0256(13) 0.0007(10) 0.0073(11) 0.0021(10)
O6 0.0272(15) 0.0252(14) 0.0375(16) 0.0016(11) 0.0089(12) 0.0002(11)
S1 0.0247(5) 0.0217(4) 0.0268(4) 0.0014(3) 0.0076(4) 0.0017(3)
N1 0.0251(16) 0.0217(15) 0.0249(15) 0.0013(12) 0.0072(13) 0.0000(12)
N2 0.0196(15) 0.0215(14) 0.0247(15) -0.0012(12) 0.0030(12) 0.0002(11)
N3 0.0273(17) 0.0246(15) 0.0237(15) 0.0005(12) 0.0064(13) 0.0000(12)
C12 0.027(2) 0.0272(19) 0.029(2) -0.0030(15) 0.0075(16) 0.0013(15)
C11 0.0215(18) 0.0246(18) 0.0236(17) -0.0001(14) 0.0060(14) -0.0002(13)
C2 0.030(2) 0.0272(19) 0.031(2) -0.0033(16) 0.0091(16) 0.0001(15)
C4 0.029(2) 0.0231(17) 0.031(2) 0.0038(15) 0.0068(16) 0.0001(15)
C14 0.036(2) 0.030(2) 0.0261(19) 0.0005(15) 0.0076(17) -0.0031(17)
C5 0.0231(18) 0.0235(17) 0.0222(17) -0.0013(13) 0.0016(14) -0.0012(13)
C13 0.029(2) 0.036(2) 0.0241(18) -0.0032(16) 0.0098(15) -0.0025(16)
C15 0.042(3) 0.0220(19) 0.034(2) -0.0009(15) 0.010(2) 0.0011(16)
C8 0.036(2) 0.0257(19) 0.030(2) -0.0011(15) 0.0054(17) 0.0086(16)
C1 0.030(2) 0.0223(18) 0.033(2) -0.0011(15) 0.0110(16) -0.0019(14)
C9 0.030(2) 0.0260(19) 0.0284(19) -0.0020(16) 0.0061(16) 0.0036(16)
C6 0.0238(18) 0.0264(19) 0.0220(17) -0.0003(14) 0.0025(14) -0.0005(14)
C10 0.0223(18) 0.0214(17) 0.0236(17) -0.0026(14) 0.0021(14) 0.0003(13)
C3 0.026(2) 0.0289(19) 0.0275(18) 0.0067(15) 0.0065(15) -0.0013(15)
C7 0.035(2) 0.0266(19) 0.031(2) 0.0035(16) 0.0053(17) 0.0047(16)
C20 0.0262(19) 0.0252(18) 0.0235(17) 0.0016(14) 0.0076(15) 0.0040(15)
C16 0.036(2) 0.0223(19) 0.0227(19) 0.0000(13) 0.0084(17) 0.0064(14)
C17 0.032(2) 0.0211(17) 0.0236(17) 0.0028(13) 0.0104(15) 0.0023(14)
C18 0.032(2) 0.0215(18) 0.0246(18) -0.0007(14) 0.0084(15) -0.0018(14)
C19 0.0265(19) 0.0259(18) 0.0243(18) 0.0012(14) 0.0064(15) 0.0041(15)
C21 0.029(2) 0.0237(18) 0.0242(17) 0.0012(14) 0.0075(15) 0.0038(14)

loop_
_atom_type_symbol
_atom_type_description
_atom_type_scat_dispersion_real
_atom_type_scat_dispersion_imag
_atom_type_scat_source
C C 0.0033 0.0016 'International Tables Vol C Tables 4.2.6.8 and 6.1.1.4'
H H 0.0000 0.0000 'International Tables Vol C Tables 4.2.6.8 and 6.1.1.4'
N N 0.0061 0.0033 'International Tables Vol C Tables 4.2.6.8 and 6.1.1.4'
O O 0.0106 0.0060 'International Tables Vol C Tables 4.2.6.8 and 6.1.1.4'
S S 0.1246 0.1234 'International Tables Vol C Tables 4.2.6.8 and 6.1.1.4'
U U -9.6767 9.6646 'International Tables Vol C Tables 4.2.6.8 and 6.1.1.4'

loop_
_geom_angle_atom_site_label_1
_geom_angle_atom_site_label_2
_geom_angle_atom_site_label_3
_geom_angle
_geom_angle_site_symmetry_1
_geom_angle_site_symmetry_3
O2 U1 O1 178.23(13) . .
O2 U1 O3 89.77(13) . .
O1 U1 O3 92.01(13) . .
O2 U1 O5 89.99(12) . .
O1 U1 O5 90.31(12) . .
O3 U1 O5 80.04(10) . .
O2 U1 N3 84.90(13) . .
O1 U1 N3 95.54(12) . .
O3 U1 N3 75.55(10) . .
O5 U1 N3 155.06(10) . .
O2 U1 N2 93.21(12) . .
O1 U1 N2 85.47(12) . .
O3 U1 N2 138.01(11) . .
O5 U1 N2 141.75(10) . .
N3 U1 N2 63.06(10) . .
O2 U1 N1 89.18(12) . .
O1 U1 N1 89.17(12) . .
O3 U1 N1 158.80(10) . .
O5 U1 N1 78.79(10) . .
N3 U1 N1 125.40(10) . .
N2 U1 N1 63.18(10) . .
C16 O3 U1 149.5(3) . .
C21 O5 U1 129.6(2) . .
C20 S1 C17 91.1(2) . .
C5 N1 C1 117.6(3) . .
C5 N1 U1 121.4(3) . .
C1 N1 U1 120.9(3) . .
C10 N2 C6 117.9(3) . .
C10 N2 U1 121.2(2) . .
C6 N2 U1 120.7(3) . .
C15 N3 C11 117.5(4) . .
C15 N3 U1 120.9(3) . .
C11 N3 U1 121.4(3) . .
C13 C12 C11 119.4(4) . .
C13 C12 H12 120.3 . .
C11 C12 H12 120.3 . .
N3 C11 C12 121.7(4) . .
N3 C11 C10 117.2(3) . .
C12 C11 C10 121.1(4) . .
C1 C2 C3 118.3(4) . .
C1 C2 H2 120.8 . .
C3 C2 H2 120.8 . .
C3 C4 C5 120.3(4) . .
C3 C4 H4 119.9 . .
C5 C4 H4 119.9 . .
C15 C14 C13 118.7(4) . .
C15 C14 H14 120.7 . .
C13 C14 H14 120.7 . .
N1 C5 C4 121.4(4) . .
N1 C5 C6 116.8(3) . .
C4 C5 C6 121.7(4) . .
C14 C13 C12 119.0(4) . .
C14 C13 H13 120.5 . .
C12 C13 H13 120.5 . .
N3 C15 C14 123.7(4) . .
N3 C15 H15 118.2 . .
C14 C15 H15 118.2 . .
C9 C8 C7 119.1(4) . .
C9 C8 H8 120.5 . .
C7 C8 H8 120.5 . .
N1 C1 C2 123.5(4) . .
N1 C1 H1 118.3 . .
C2 C1 H1 118.3 . .
C8 C9 C10 119.3(4) . .
C8 C9 H9 120.3 . .
C10 C9 H9 120.3 . .
N2 C6 C7 121.9(4) . .
N2 C6 C5 117.1(3) . .
C7 C6 C5 121.0(4) . .
N2 C10 C9 122.4(4) . .
N2 C10 C11 116.1(3) . .
C9 C10 C11 121.4(4) . .
C4 C3 C2 118.8(4) . .
C4 C3 H3 120.6 . .
C2 C3 H3 120.6 . .
C8 C7 C6 119.3(4) . .
C8 C7 H7 120.4 . .
C6 C7 H7 120.4 . .
C19 C20 C21 128.8(4) . 3_665
C19 C20 S1 111.7(3) . .
C21 C20 S1 119.4(3) 3_665 .
O4 C16 O3 126.6(4) . .
O4 C16 C17 120.5(4) . .
O3 C16 C17 112.8(4) . .
C18 C17 C16 128.0(4) . .
C18 C17 S1 112.0(3) . .
C16 C17 S1 120.0(3) . .
C17 C18 C19 112.6(4) . .
C17 C18 H18 123.7 . .
C19 C18 H18 123.7 . .
C20 C19 C18 112.5(4) . .
C20 C19 H19 123.7 . .
C18 C19 H19 123.7 . .
O6 C21 O5 125.2(4) . .
O6 C21 C20 120.1(4) . 3_665
O5 C21 C20 114.8(3) . 3_665

loop_
_geom_bond_atom_site_label_1
_geom_bond_atom_site_label_2
_geom_bond_distance
_geom_bond_site_symmetry_2
U1 O2 1.764(3) .
U1 O1 1.781(3) .
U1 O3 2.278(3) .
U1 O5 2.286(3) .
U1 N3 2.577(3) .
U1 N2 2.586(3) .
U1 N1 2.588(3) .
O3 C16 1.289(5) .
O4 C16 1.225(6) .
O5 C21 1.309(5) .
O6 C21 1.223(5) .
S1 C20 1.719(4) .
S1 C17 1.724(4) .
N1 C5 1.347(5) .
N1 C1 1.358(5) .
N2 C10 1.356(5) .
N2 C6 1.357(5) .
N3 C15 1.353(6) .
N3 C11 1.354(5) .
C12 C13 1.386(6) .
C12 C11 1.399(5) .
C12 H12 0.9500 .
C11 C10 1.479(5) .
C2 C1 1.383(6) .
C2 C3 1.387(6) .
C2 H2 0.9500 .
C4 C3 1.375(6) .
C4 C5 1.396(6) .
C4 H4 0.9500 .
C14 C15 1.377(6) .
C14 C13 1.384(6) .
C14 H14 0.9500 .
C5 C6 1.479(6) .
C13 H13 0.9500 .
C15 H15 0.9500 .
C8 C9 1.376(6) .
C8 C7 1.384(6) .
C8 H8 0.9500 .
C1 H1 0.9500 .
C9 C10 1.391(5) .
C9 H9 0.9500 .
C6 C7 1.398(6) .
C3 H3 0.9500 .
C7 H7 0.9500 .
C20 C19 1.375(6) .
C20 C21 1.485(5) 3_665
C16 C17 1.497(5) .
C17 C18 1.364(6) .
C18 C19 1.408(5) .
C18 H18 0.9500 .
C19 H19 0.9500 .
C21 C20 1.485(5) 3_665

loop_
_geom_torsion_atom_site_label_1
_geom_torsion_atom_site_label_2
_geom_torsion_atom_site_label_3
_geom_torsion_atom_site_label_4
_geom_torsion
_geom_torsion_site_symmetry_1
_geom_torsion_site_symmetry_4
O2 U1 O3 C16 -176.2(5) . .
O1 U1 O3 C16 3.8(5) . .
O5 U1 O3 C16 93.8(5) . .
N3 U1 O3 C16 -91.4(5) . .
N2 U1 O3 C16 -81.7(6) . .
N1 U1 O3 C16 96.7(6) . .
O2 U1 O5 C21 -9.1(3) . .
O1 U1 O5 C21 172.6(3) . .
O3 U1 O5 C21 80.7(3) . .
N3 U1 O5 C21 68.7(4) . .
N2 U1 O5 C21 -104.3(3) . .
N1 U1 O5 C21 -98.3(3) . .
O2 U1 N1 C5 95.8(3) . .
O1 U1 N1 C5 -83.5(3) . .
O3 U1 N1 C5 -176.9(3) . .
O5 U1 N1 C5 -174.0(3) . .
N3 U1 N1 C5 12.7(3) . .
N2 U1 N1 C5 1.8(3) . .
O2 U1 N1 C1 -82.7(3) . .
O1 U1 N1 C1 97.9(3) . .
O3 U1 N1 C1 4.5(5) . .
O5 U1 N1 C1 7.4(3) . .
N3 U1 N1 C1 -165.9(3) . .
N2 U1 N1 C1 -176.7(3) . .
O2 U1 N2 C10 91.1(3) . .
O1 U1 N2 C10 -90.0(3) . .
O3 U1 N2 C10 -2.1(4) . .
O5 U1 N2 C10 -174.8(2) . .
N3 U1 N2 C10 8.5(3) . .
N1 U1 N2 C10 178.6(3) . .
O2 U1 N2 C6 -93.9(3) . .
O1 U1 N2 C6 85.0(3) . .
O3 U1 N2 C6 172.9(3) . .
O5 U1 N2 C6 0.2(4) . .
N3 U1 N2 C6 -176.5(3) . .
N1 U1 N2 C6 -6.4(3) . .
O2 U1 N3 C15 76.0(3) . .
O1 U1 N3 C15 -105.7(3) . .
O3 U1 N3 C15 -15.0(3) . .
O5 U1 N3 C15 -2.9(5) . .
N2 U1 N3 C15 172.3(4) . .
N1 U1 N3 C15 161.4(3) . .
O2 U1 N3 C11 -100.1(3) . .
O1 U1 N3 C11 78.2(3) . .
O3 U1 N3 C11 168.9(3) . .
O5 U1 N3 C11 -179.0(3) . .
N2 U1 N3 C11 -3.8(3) . .
N1 U1 N3 C11 -14.7(3) . .
C15 N3 C11 C12 1.8(6) . .
U1 N3 C11 C12 178.0(3) . .
C15 N3 C11 C10 -176.7(4) . .
U1 N3 C11 C10 -0.4(5) . .
C13 C12 C11 N3 0.0(6) . .
C13 C12 C11 C10 178.4(4) . .
C1 N1 C5 C4 1.8(6) . .
U1 N1 C5 C4 -176.9(3) . .
C1 N1 C5 C6 -179.1(3) . .
U1 N1 C5 C6 2.3(4) . .
C3 C4 C5 N1 -3.1(6) . .
C3 C4 C5 C6 177.7(4) . .
C15 C14 C13 C12 1.2(7) . .
C11 C12 C13 C14 -1.5(6) . .
C11 N3 C15 C14 -2.1(7) . .
U1 N3 C15 C14 -178.4(4) . .
C13 C14 C15 N3 0.6(7) . .
C5 N1 C1 C2 1.4(6) . .
U1 N1 C1 C2 -180.0(3) . .
C3 C2 C1 N1 -3.2(6) . .
C7 C8 C9 C10 2.0(6) . .
C10 N2 C6 C7 4.0(6) . .
U1 N2 C6 C7 -171.2(3) . .
C10 N2 C6 C5 -174.6(3) . .
U1 N2 C6 C5 10.2(4) . .
N1 C5 C6 N2 -8.1(5) . .
C4 C5 C6 N2 171.0(4) . .
N1 C5 C6 C7 173.2(4) . .
C4 C5 C6 C7 -7.6(6) . .
C6 N2 C10 C9 -4.0(6) . .
U1 N2 C10 C9 171.2(3) . .
C6 N2 C10 C11 172.7(3) . .
U1 N2 C10 C11 -12.2(4) . .
C8 C9 C10 N2 1.0(6) . .
C8 C9 C10 C11 -175.5(4) . .
N3 C11 C10 N2 8.2(5) . .
C12 C11 C10 N2 -170.3(4) . .
N3 C11 C10 C9 -175.1(4) . .
C12 C11 C10 C9 6.4(6) . .
C5 C4 C3 C2 1.3(6) . .
C1 C2 C3 C4 1.7(6) . .
C9 C8 C7 C6 -1.9(7) . .
N2 C6 C7 C8 -1.1(6) . .
C5 C6 C7 C8 177.5(4) . .
C17 S1 C20 C19 0.0(3) . .
C17 S1 C20 C21 -179.0(3) . 3_665
U1 O3 C16 O4 31.3(8) . .
U1 O3 C16 C17 -150.5(4) . .
O4 C16 C17 C18 165.8(4) . .
O3 C16 C17 C18 -12.6(6) . .
O4 C16 C17 S1 -15.5(6) . .
O3 C16 C17 S1 166.1(3) . .
C20 S1 C17 C18 0.3(3) . .
C20 S1 C17 C16 -178.6(3) . .
C16 C17 C18 C19 178.3(4) . .
S1 C17 C18 C19 -0.5(4) . .
C21 C20 C19 C18 178.6(4) 3_665 .
S1 C20 C19 C18 -0.2(4) . .
C17 C18 C19 C20 0.5(5) . .
U1 O5 C21 O6 68.3(5) . .
U1 O5 C21 C20 -113.5(3) . 3_665
